data_7013309
loop_
_publ_author_name
'Chattopadhyay, Swarup'
'Fanwick, Phillip E.'
'Walton, Richard A.'

_publ_section_title
;
 Reactions of the triply-bonded complex
 cis-Re2(&#xFFFD;-O2CCH3)2Cl2(&#xFFFD;-dppm)2 with pyridine carboxylic
 acids. The isolation and structural characterization of a third
 structural isomer of Re2(dipic)Cl2(&#xFFFD;-dppm)2 (dipic =
 pyridine-2,6-dicarboxylate)
;
_journal_issue 18
_journal_name_full 'Dalton Transactions'
_journal_page_first 3617
_journal_paper_doi 10.1039/b306331n
_journal_year 2003
_chemical_formula_moiety 'C62 H50 N2 O6 P4 Re2,H2 O1'
_chemical_formula_sum 'C62 H50 N2 O7 P4 Re2'
_chemical_formula_weight 1431.40
_chemical_name_systematic ' ?'
_space_group_IT_number 14
_symmetry_cell_setting monoclinic
_symmetry_space_group_name_Hall '-P 2yn'
_symmetry_space_group_name_H-M 'P 1 21/n 1'
_atom_type_scat_source 'International Tables for Crystallography (Vol C)'
_audit_creation_date 5-05-03
_audit_creation_method from_MolEN_and_SHELXL
_audit_update_record ' ?'
_cell_angle_alpha 90.00
_cell_angle_beta 104.8157(10)
_cell_angle_gamma 90.00
_cell_formula_units_Z 4
_cell_length_a 12.1609(2)
_cell_length_b 21.3705(4)
_cell_length_c 23.4450(5)
_cell_measurement_reflns_used 44542
_cell_measurement_temperature 150
_cell_measurement_theta_max 27
_cell_measurement_theta_min 2
_cell_volume 5890.4(2)
_computing_cell_refinement DENZO/SCALEPACK_(Otwinowski,_1996)
_computing_data_collection Collect_(Nonius,_1998)
_computing_data_reduction DENZO/SCALEPACK_(Otwinowski,_1996)
_computing_molecular_graphics
;
ORTEP (Johnson, 1976)
PLATON (Spek, 1997)
;
_computing_publication_material CIF_VAX_MolEN_(Fair,_1990)
_computing_structure_refinement SHELX97_(Sheldrick,_1997)
_computing_structure_solution PATTY_(DIRDIF99,_Beurskins,_1999)
_diffrn_ambient_temperature 150
_diffrn_measured_fraction_theta_full 0.9580
_diffrn_measured_fraction_theta_max 0.8568
_diffrn_measurement_device_type Nonius_KappaCCD
_diffrn_measurement_method \w
_diffrn_radiation_type MO-K\a
_diffrn_radiation_wavelength 0.71073
_diffrn_reflns_av_R_equivalents 0.056
_diffrn_reflns_limit_h_max 15
_diffrn_reflns_limit_h_min 0
_diffrn_reflns_limit_k_max 28
_diffrn_reflns_limit_k_min 0
_diffrn_reflns_limit_l_max 29
_diffrn_reflns_limit_l_min -30
_diffrn_reflns_number 44542
_diffrn_reflns_theta_full 15.9
_diffrn_reflns_theta_max 27.89
_diffrn_reflns_theta_min 2.11
_exptl_absorpt_coefficient_mu 4.320
_exptl_absorpt_correction_T_max 0.3396
_exptl_absorpt_correction_T_min 0.2374
_exptl_absorpt_correction_type multi-scan_(Otwinowski_&_Minor,_
_exptl_crystal_colour 'dark orange'
_exptl_crystal_density_diffrn 1.61
_exptl_crystal_description chunk
_exptl_crystal_F_000 2816
_exptl_crystal_size_max 0.35
_exptl_crystal_size_mid 0.33
_exptl_crystal_size_min 0.25
_refine_diff_density_max 1.52
_refine_diff_density_min -2.12
_refine_ls_extinction_method none
_refine_ls_goodness_of_fit_ref 0.951
_refine_ls_hydrogen_treatment H_atoms_riding
_refine_ls_matrix_type full
_refine_ls_number_parameters 694
_refine_ls_number_reflns 13840
_refine_ls_number_restraints 0
_refine_ls_R_factor_gt 0.040
_refine_ls_shift/su_max 0.002
_refine_ls_structure_factor_coef Fsqd
_refine_ls_weighting_details '1/[\s^2^(Fo^2^)+(0.0488P)^2^+0.0000P] where P=(Fo^2^+2Fc^2^)/3  '
_refine_ls_weighting_scheme calc
_refine_ls_wR_factor_ref 0.084
_reflns_number_gt 11304
_reflns_number_total 13920
_reflns_threshold_expression >2.0\s(I)
_cod_data_source_file b306331n.txt
_cod_data_source_block SWCH15
_cod_depositor_comments
;
The following automatic conversions were performed:
'_refine_ls_weighting_scheme' value 'calc ' changed to 'calc' according to
'/home/saulius/struct/CIF-dictionaries/cif_core.dic' dictionary named
'cif_core.dic' version 2.4.1 from 2010-06-29.

Automatic conversion script
Id: cif_fix_enum 1527 2010-12-29 10:47:43Z saulius 
;
_cod_original_cell_volume 5890.42(19)
_cod_database_code 7013309

loop_
_symmetry_equiv_pos_as_xyz
'x, y, z'
'-x+1/2, y+1/2, -z+1/2'
'-x, -y, -z'
'x+1/2, -y+1/2, z+1/2'

loop_
_atom_site_label
_atom_site_type_symbol
_atom_site_fract_x
_atom_site_fract_y
_atom_site_fract_z
_atom_site_U_iso_or_equiv
_atom_site_adp_type
_atom_site_occupancy
_atom_site_symmetry_multiplicity
_atom_site_calc_flag
_atom_site_refinement_flags
_atom_site_disorder_assembly
_atom_site_disorder_group
Re(1) Re 0.289975(16) 0.259500(9) 0.360507(8) 0.02084(6) Uani 1 1 d . . .
Re(5B) Re 0.140019(15) 0.221518(8) 0.394355(8) 0.02032(6) Uani 1 1 d . . .
P(1) P 0.39131(10) 0.16725(6) 0.34431(6) 0.0232(3) Uani 1 1 d . . .
P(2) P 0.22285(10) 0.11969(6) 0.41196(6) 0.0219(3) Uani 1 1 d . . .
P(3) P 0.17251(10) 0.27383(6) 0.26293(6) 0.0221(3) Uani 1 1 d . . .
P(4) P -0.00810(10) 0.20123(6) 0.30601(5) 0.0224(3) Uani 1 1 d . . .
O(12) O 0.0717(3) 0.31098(15) 0.40165(14) 0.0271(8) Uani 1 1 d . . .
O(1W) O 0.0425(4) 0.06634(18) 0.1332(2) 0.0566(12) Uani 1 1 d . . .
O(22) O 0.3999(3) 0.27095(15) 0.44589(15) 0.0257(8) Uani 1 1 d . . .
O(171) O 0.4021(3) 0.32981(16) 0.33492(16) 0.0319(8) Uani 1 1 d . . .
O(172) O 0.4659(4) 0.4275(2) 0.3464(2) 0.0579(13) Uani 1 1 d . . .
O(271) O 0.0456(3) 0.19554(15) 0.45805(14) 0.0251(7) Uani 1 1 d . . .
O(272) O 0.0246(3) 0.21513(19) 0.54860(17) 0.0426(10) Uani 1 1 d . . .
N(11) N 0.2341(4) 0.35024(18) 0.38308(18) 0.0263(9) Uani 1 1 d . . .
N(21) N 0.2433(3) 0.25100(17) 0.47997(17) 0.0214(8) Uani 1 1 d . . .
C(12) C 0.1401(4) 0.3575(2) 0.4028(2) 0.0258(11) Uani 1 1 d . . .
C(13) C 0.1144(5) 0.4177(2) 0.4233(3) 0.0404(14) Uani 1 1 d . . .
C(14) C 0.1847(6) 0.4664(3) 0.4211(3) 0.0496(17) Uani 1 1 d . . .
C(15) C 0.2809(6) 0.4585(3) 0.3998(3) 0.0468(16) Uani 1 1 d . . .
C(16) C 0.3018(5) 0.4003(2) 0.3810(2) 0.0335(13) Uani 1 1 d . . .
C(17) C 0.3974(5) 0.3856(3) 0.3529(2) 0.0398(14) Uani 1 1 d . . .
C(1B) C 0.3148(4) 0.0994(2) 0.3632(2) 0.0258(11) Uani 1 1 d . . .
C(22) C 0.3484(4) 0.2761(2) 0.4878(2) 0.0265(11) Uani 1 1 d . . .
C(23) C 0.3976(4) 0.3081(2) 0.5408(2) 0.0314(12) Uani 1 1 d . . .
C(24) C 0.3398(5) 0.3133(3) 0.5841(2) 0.0353(13) Uani 1 1 d . . .
C(25) C 0.2332(4) 0.2839(2) 0.5755(2) 0.0327(12) Uani 1 1 d . . .
C(26) C 0.1882(4) 0.2541(2) 0.5237(2) 0.0254(11) Uani 1 1 d . . .
C(27) C 0.0763(4) 0.2202(2) 0.5103(2) 0.0268(11) Uani 1 1 d . . .
C(2B) C 0.0483(4) 0.2214(2) 0.2429(2) 0.0264(11) Uani 1 1 d . . .
C(111) C 0.5378(4) 0.1590(2) 0.3888(2) 0.0272(11) Uani 1 1 d . . .
C(112) C 0.5999(4) 0.2132(3) 0.4107(2) 0.0319(12) Uani 1 1 d . . .
C(113) C 0.7129(4) 0.2075(3) 0.4433(2) 0.0352(13) Uani 1 1 d . . .
C(114) C 0.7635(5) 0.1496(3) 0.4554(2) 0.0394(14) Uani 1 1 d . . .
C(115) C 0.7020(4) 0.0965(3) 0.4334(3) 0.0414(15) Uani 1 1 d . . .
C(116) C 0.5915(4) 0.1006(3) 0.4001(2) 0.0340(13) Uani 1 1 d . . .
C(121) C 0.4098(4) 0.1459(2) 0.2711(2) 0.0263(11) Uani 1 1 d . . .
C(122) C 0.5157(4) 0.1530(2) 0.2584(2) 0.0307(12) Uani 1 1 d . . .
C(123) C 0.5277(5) 0.1392(3) 0.2020(2) 0.0349(13) Uani 1 1 d . . .
C(124) C 0.4369(5) 0.1195(2) 0.1587(3) 0.0380(14) Uani 1 1 d . . .
C(125) C 0.3311(5) 0.1131(2) 0.1701(2) 0.0336(12) Uani 1 1 d . . .
C(126) C 0.3175(4) 0.1258(2) 0.2259(2) 0.0287(11) Uani 1 1 d . . .
C(211) C 0.1375(4) 0.0480(2) 0.4076(2) 0.0260(11) Uani 1 1 d . . .
C(212) C 0.1863(5) -0.0104(2) 0.4027(3) 0.0356(13) Uani 1 1 d . . .
C(213) C 0.1262(5) -0.0655(2) 0.4038(3) 0.0408(14) Uani 1 1 d . . .
C(214) C 0.0160(5) -0.0623(3) 0.4113(3) 0.0433(15) Uani 1 1 d . . .
C(215) C -0.0312(5) -0.0050(3) 0.4172(3) 0.0394(14) Uani 1 1 d . . .
C(216) C 0.0289(4) 0.0506(2) 0.4152(2) 0.0316(12) Uani 1 1 d . . .
C(221) C 0.3101(4) 0.1107(2) 0.4884(2) 0.0256(11) Uani 1 1 d . . .
C(222) C 0.4265(5) 0.1182(3) 0.5047(2) 0.0371(13) Uani 1 1 d . . .
C(223) C 0.4857(5) 0.1130(3) 0.5639(3) 0.0482(16) Uani 1 1 d . . .
C(224) C 0.4298(5) 0.1015(3) 0.6068(3) 0.0458(16) Uani 1 1 d . . .
C(225) C 0.3118(5) 0.0945(3) 0.5904(3) 0.0426(14) Uani 1 1 d . . .
C(226) C 0.2528(5) 0.0988(2) 0.5317(2) 0.0338(12) Uani 1 1 d . . .
C(311) C 0.2278(4) 0.2678(2) 0.1969(2) 0.0243(10) Uani 1 1 d . . .
C(312) C 0.1532(5) 0.2587(3) 0.1415(2) 0.0353(13) Uani 1 1 d . . .
C(313) C 0.1944(5) 0.2554(3) 0.0914(2) 0.0382(14) Uani 1 1 d . . .
C(314) C 0.3091(4) 0.2626(2) 0.0962(2) 0.0312(12) Uani 1 1 d . . .
C(315) C 0.3830(4) 0.2735(2) 0.1512(2) 0.0289(11) Uani 1 1 d . . .
C(316) C 0.3436(4) 0.2760(2) 0.2016(2) 0.0275(11) Uani 1 1 d . . .
C(321) C 0.1160(4) 0.3544(2) 0.2526(2) 0.0257(11) Uani 1 1 d . . .
C(322) C 0.0176(4) 0.3722(2) 0.2690(2) 0.0288(11) Uani 1 1 d . . .
C(323) C -0.0160(4) 0.4343(2) 0.2653(2) 0.0312(12) Uani 1 1 d . . .
C(324) C 0.0486(5) 0.4795(2) 0.2469(2) 0.0343(13) Uani 1 1 d . . .
C(325) C 0.1460(5) 0.4625(2) 0.2314(3) 0.0387(14) Uani 1 1 d . . .
C(326) C 0.1800(5) 0.4005(2) 0.2334(2) 0.0341(13) Uani 1 1 d . . .
C(411) C -0.0699(4) 0.1229(2) 0.2870(2) 0.0295(12) Uani 1 1 d . . .
C(412) C -0.0130(5) 0.0769(2) 0.2647(3) 0.0372(13) Uani 1 1 d . . .
C(413) C -0.0596(5) 0.0172(3) 0.2526(3) 0.0513(18) Uani 1 1 d . . .
C(414) C -0.1622(5) 0.0031(3) 0.2650(3) 0.057(2) Uani 1 1 d . . .
C(415) C -0.2187(5) 0.0487(3) 0.2879(3) 0.0502(17) Uani 1 1 d . . .
C(416) C -0.1737(4) 0.1083(3) 0.2987(3) 0.0379(14) Uani 1 1 d . . .
C(421) C -0.1379(4) 0.2481(2) 0.2948(2) 0.0274(11) Uani 1 1 d . . .
C(422) C -0.1690(4) 0.2765(2) 0.3424(3) 0.0324(12) Uani 1 1 d . . .
C(423) C -0.2671(5) 0.3131(3) 0.3318(3) 0.0409(14) Uani 1 1 d . . .
C(424) C -0.3334(5) 0.3230(2) 0.2741(3) 0.0403(14) Uani 1 1 d . . .
C(425) C -0.3030(4) 0.2957(3) 0.2277(3) 0.0404(14) Uani 1 1 d . . .
C(426) C -0.2074(4) 0.2574(3) 0.2370(3) 0.0328(12) Uani 1 1 d . . .
H(13) H 0.0494 0.4234 0.4382 0.048 Uiso 1 1 calc R . .
H(14) H 0.1681 0.5065 0.4342 0.060 Uiso 1 1 calc R . .
H(15) H 0.3303 0.4926 0.3984 0.056 Uiso 1 1 calc R . .
H(23) H 0.4711 0.3261 0.5468 0.038 Uiso 1 1 calc R . .
H(24) H 0.3714 0.3364 0.6191 0.042 Uiso 1 1 calc R . .
H(25) H 0.1934 0.2850 0.6055 0.039 Uiso 1 1 calc R . .
H(112) H 0.5654 0.2533 0.4034 0.038 Uiso 1 1 calc R . .
H(113) H 0.7556 0.2441 0.4573 0.042 Uiso 1 1 calc R . .
H(114) H 0.8398 0.1462 0.4786 0.047 Uiso 1 1 calc R . .
H(115) H 0.7368 0.0566 0.4415 0.050 Uiso 1 1 calc R . .
H(116) H 0.5512 0.0636 0.3846 0.041 Uiso 1 1 calc R . .
H(122) H 0.5795 0.1671 0.2882 0.037 Uiso 1 1 calc R . .
H(123) H 0.5998 0.1437 0.1937 0.042 Uiso 1 1 calc R . .
H(124) H 0.4460 0.1101 0.1205 0.046 Uiso 1 1 calc R . .
H(125) H 0.2677 0.0999 0.1396 0.040 Uiso 1 1 calc R . .
H(126) H 0.2449 0.1208 0.2336 0.034 Uiso 1 1 calc R . .
H(1B1) H 0.3708 0.0675 0.3830 0.031 Uiso 1 1 calc R . .
H(1B2) H 0.2675 0.0807 0.3265 0.031 Uiso 1 1 calc R . .
H(212) H 0.2619 -0.0125 0.3985 0.043 Uiso 1 1 calc R . .
H(213) H 0.1596 -0.1048 0.3995 0.049 Uiso 1 1 calc R . .
H(214) H -0.0261 -0.0996 0.4124 0.052 Uiso 1 1 calc R . .
H(215) H -0.1058 -0.0030 0.4228 0.047 Uiso 1 1 calc R . .
H(216) H -0.0051 0.0899 0.4190 0.038 Uiso 1 1 calc R . .
H(222) H 0.4664 0.1269 0.4757 0.045 Uiso 1 1 calc R . .
H(223) H 0.5661 0.1176 0.5747 0.058 Uiso 1 1 calc R . .
H(224) H 0.4709 0.0983 0.6471 0.055 Uiso 1 1 calc R . .
H(225) H 0.2719 0.0868 0.6197 0.051 Uiso 1 1 calc R . .
H(226) H 0.1726 0.0935 0.5209 0.041 Uiso 1 1 calc R . .
H(2B1) H -0.0124 0.2418 0.2123 0.032 Uiso 1 1 calc R . .
H(2B2) H 0.0703 0.1824 0.2258 0.032 Uiso 1 1 calc R . .
H(312) H 0.0739 0.2547 0.1380 0.042 Uiso 1 1 calc R . .
H(313) H 0.1435 0.2482 0.0539 0.046 Uiso 1 1 calc R . .
H(314) H 0.3374 0.2601 0.0621 0.037 Uiso 1 1 calc R . .
H(315) H 0.4618 0.2792 0.1543 0.035 Uiso 1 1 calc R . .
H(316) H 0.3949 0.2833 0.2390 0.033 Uiso 1 1 calc R . .
H(322) H -0.0263 0.3416 0.2826 0.035 Uiso 1 1 calc R . .
H(323) H -0.0839 0.4459 0.2754 0.037 Uiso 1 1 calc R . .
H(324) H 0.0258 0.5221 0.2451 0.041 Uiso 1 1 calc R . .
H(325) H 0.1906 0.4937 0.2191 0.046 Uiso 1 1 calc R . .
H(326) H 0.2467 0.3892 0.2218 0.041 Uiso 1 1 calc R . .
H(412) H 0.0588 0.0859 0.2575 0.045 Uiso 1 1 calc R . .
H(413) H -0.0211 -0.0137 0.2359 0.062 Uiso 1 1 calc R . .
H(414) H -0.1935 -0.0377 0.2577 0.069 Uiso 1 1 calc R . .
H(415) H -0.2892 0.0391 0.2964 0.060 Uiso 1 1 calc R . .
H(416) H -0.2138 0.1394 0.3142 0.045 Uiso 1 1 calc R . .
H(422) H -0.1236 0.2708 0.3815 0.039 Uiso 1 1 calc R . .
H(423) H -0.2892 0.3317 0.3640 0.049 Uiso 1 1 calc R . .
H(424) H -0.3994 0.3485 0.2673 0.048 Uiso 1 1 calc R . .
H(425) H -0.3476 0.3029 0.1887 0.048 Uiso 1 1 calc R . .
H(426) H -0.1888 0.2376 0.2044 0.039 Uiso 1 1 calc R . .

loop_
_atom_site_aniso_label
_atom_site_aniso_U_11
_atom_site_aniso_U_22
_atom_site_aniso_U_33
_atom_site_aniso_U_12
_atom_site_aniso_U_13
_atom_site_aniso_U_23
Re(1) 0.01964(10) 0.02007(10) 0.02271(10) -0.00227(7) 0.00524(8) 0.00084(7)
Re(5B) 0.01836(10) 0.01924(10) 0.02383(10) -0.00028(7) 0.00623(8) 0.00039(7)
P(1) 0.0193(6) 0.0235(6) 0.0267(7) -0.0001(5) 0.0057(5) 0.0009(5)
P(2) 0.0193(6) 0.0201(6) 0.0263(7) 0.0000(5) 0.0056(5) 0.0015(5)
P(3) 0.0195(6) 0.0235(6) 0.0227(6) -0.0001(5) 0.0046(5) 0.0005(5)
P(4) 0.0179(6) 0.0231(6) 0.0260(7) 0.0003(5) 0.0052(5) 0.0002(5)
O(12) 0.0264(18) 0.0241(18) 0.0299(19) 0.0057(15) 0.0056(15) -0.0022(14)
O(1W) 0.062(3) 0.031(2) 0.085(3) 0.020(2) 0.034(3) 0.016(2)
O(22) 0.0207(17) 0.0315(19) 0.0231(18) -0.0042(14) 0.0024(15) -0.0030(14)
O(171) 0.031(2) 0.032(2) 0.036(2) -0.0142(16) 0.0131(17) 0.0031(16)
O(172) 0.068(3) 0.051(3) 0.063(3) -0.033(2) 0.031(3) -0.008(2)
O(271) 0.0219(17) 0.0299(18) 0.0256(18) -0.0025(14) 0.0099(14) -0.0012(15)
O(272) 0.041(2) 0.054(3) 0.041(2) -0.0094(19) 0.024(2) -0.0073(19)
N(11) 0.030(2) 0.021(2) 0.026(2) 0.0024(18) 0.0064(19) -0.0019(17)
N(21) 0.023(2) 0.022(2) 0.018(2) -0.0023(16) 0.0031(17) -0.0019(16)
C(12) 0.029(3) 0.022(2) 0.023(3) 0.003(2) 0.000(2) 0.0020(19)
C(13) 0.055(4) 0.024(3) 0.042(3) 0.007(3) 0.012(3) -0.006(2)
C(14) 0.069(5) 0.028(3) 0.052(4) 0.002(3) 0.016(4) -0.009(3)
C(15) 0.068(4) 0.026(3) 0.045(4) -0.013(3) 0.011(3) -0.001(3)
C(16) 0.043(3) 0.023(3) 0.034(3) -0.008(2) 0.008(3) 0.001(2)
C(17) 0.051(4) 0.032(3) 0.036(3) -0.022(3) 0.011(3) 0.004(2)
C(1B) 0.025(3) 0.023(2) 0.030(3) 0.002(2) 0.008(2) 0.002(2)
C(22) 0.029(3) 0.026(3) 0.023(3) -0.003(2) 0.003(2) 0.004(2)
C(23) 0.032(3) 0.030(3) 0.028(3) -0.006(2) -0.001(2) -0.002(2)
C(24) 0.039(3) 0.038(3) 0.027(3) -0.003(2) 0.005(2) -0.010(2)
C(25) 0.031(3) 0.040(3) 0.030(3) -0.001(2) 0.014(2) -0.004(2)
C(26) 0.026(3) 0.028(3) 0.023(3) 0.003(2) 0.007(2) 0.001(2)
C(27) 0.026(3) 0.030(3) 0.025(3) 0.002(2) 0.008(2) -0.002(2)
C(2B) 0.019(2) 0.033(3) 0.027(3) 0.001(2) 0.006(2) -0.003(2)
C(111) 0.021(2) 0.037(3) 0.025(3) -0.001(2) 0.009(2) 0.002(2)
C(112) 0.024(3) 0.040(3) 0.033(3) -0.002(2) 0.010(2) 0.005(2)
C(113) 0.025(3) 0.052(4) 0.031(3) -0.010(2) 0.012(2) -0.004(3)
C(114) 0.025(3) 0.062(4) 0.032(3) 0.003(3) 0.008(2) 0.009(3)
C(115) 0.025(3) 0.051(4) 0.047(4) 0.015(3) 0.007(3) 0.008(3)
C(116) 0.022(3) 0.040(3) 0.041(3) 0.004(2) 0.010(2) 0.000(3)
C(121) 0.025(3) 0.022(2) 0.034(3) 0.004(2) 0.012(2) 0.003(2)
C(122) 0.026(3) 0.027(3) 0.039(3) -0.001(2) 0.008(2) 0.003(2)
C(123) 0.035(3) 0.037(3) 0.038(3) 0.003(2) 0.019(3) 0.002(2)
C(124) 0.051(4) 0.032(3) 0.035(3) 0.004(3) 0.018(3) -0.002(2)
C(125) 0.040(3) 0.027(3) 0.033(3) -0.002(2) 0.008(3) -0.003(2)
C(126) 0.025(3) 0.030(3) 0.030(3) 0.001(2) 0.007(2) 0.001(2)
C(211) 0.027(3) 0.024(3) 0.025(3) -0.004(2) 0.004(2) 0.001(2)
C(212) 0.032(3) 0.026(3) 0.052(4) -0.003(2) 0.015(3) 0.001(2)
C(213) 0.045(3) 0.021(3) 0.060(4) -0.002(2) 0.020(3) 0.001(3)
C(214) 0.042(3) 0.031(3) 0.057(4) -0.012(3) 0.012(3) 0.005(3)
C(215) 0.030(3) 0.033(3) 0.058(4) -0.008(2) 0.016(3) 0.003(3)
C(216) 0.028(3) 0.024(3) 0.044(3) -0.001(2) 0.011(3) 0.001(2)
C(221) 0.026(3) 0.018(2) 0.034(3) 0.0007(19) 0.009(2) 0.002(2)
C(222) 0.030(3) 0.052(4) 0.027(3) -0.006(3) 0.005(2) 0.006(3)
C(223) 0.030(3) 0.068(4) 0.041(4) -0.010(3) -0.001(3) 0.005(3)
C(224) 0.051(4) 0.049(4) 0.030(3) -0.016(3) -0.003(3) 0.008(3)
C(225) 0.048(4) 0.046(4) 0.034(3) -0.009(3) 0.011(3) 0.004(3)
C(226) 0.030(3) 0.039(3) 0.030(3) -0.006(2) 0.004(2) 0.004(2)
C(311) 0.022(2) 0.026(3) 0.024(2) -0.001(2) 0.004(2) 0.002(2)
C(312) 0.022(3) 0.053(3) 0.032(3) 0.001(2) 0.010(2) 0.003(3)
C(313) 0.034(3) 0.056(4) 0.023(3) -0.006(3) 0.006(2) 0.003(3)
C(314) 0.031(3) 0.037(3) 0.030(3) -0.002(2) 0.016(2) 0.002(2)
C(315) 0.023(3) 0.029(3) 0.035(3) 0.000(2) 0.010(2) 0.001(2)
C(316) 0.025(3) 0.027(3) 0.031(3) -0.002(2) 0.009(2) 0.003(2)
C(321) 0.023(2) 0.026(3) 0.027(3) 0.003(2) 0.005(2) 0.001(2)
C(322) 0.029(3) 0.026(3) 0.030(3) 0.003(2) 0.007(2) 0.000(2)
C(323) 0.028(3) 0.030(3) 0.035(3) 0.005(2) 0.006(2) -0.001(2)
C(324) 0.041(3) 0.022(3) 0.036(3) 0.004(2) 0.004(3) 0.003(2)
C(325) 0.041(3) 0.026(3) 0.049(4) 0.000(2) 0.013(3) 0.011(3)
C(326) 0.030(3) 0.030(3) 0.042(3) -0.003(2) 0.009(3) 0.004(2)
C(411) 0.020(2) 0.028(3) 0.038(3) -0.002(2) 0.002(2) -0.005(2)
C(412) 0.027(3) 0.032(3) 0.052(4) 0.000(2) 0.010(3) -0.010(3)
C(413) 0.045(4) 0.029(3) 0.074(5) 0.003(3) 0.004(3) -0.018(3)
C(414) 0.039(4) 0.030(3) 0.093(6) -0.008(3) -0.003(4) -0.019(3)
C(415) 0.032(3) 0.030(3) 0.085(5) -0.011(2) 0.007(3) -0.004(3)
C(416) 0.026(3) 0.030(3) 0.059(4) 0.002(2) 0.013(3) 0.002(3)
C(421) 0.025(3) 0.023(3) 0.039(3) 0.001(2) 0.016(2) 0.001(2)
C(422) 0.025(3) 0.032(3) 0.041(3) 0.003(2) 0.010(2) 0.007(2)
C(423) 0.032(3) 0.037(3) 0.061(4) 0.004(2) 0.024(3) -0.004(3)
C(424) 0.027(3) 0.025(3) 0.070(4) 0.005(2) 0.015(3) 0.011(3)
C(425) 0.023(3) 0.043(3) 0.049(4) 0.003(2) -0.001(3) 0.013(3)
C(426) 0.022(3) 0.038(3) 0.038(3) 0.002(2) 0.007(2) 0.001(2)

loop_
_geom_angle_atom_site_label_1
_geom_angle_atom_site_label_2
_geom_angle_atom_site_label_3
_geom_angle
_geom_angle_site_symmetry_1
_geom_angle_site_symmetry_3
_geom_angle_publ_flag
O(22) Re(1) N(11) 80.03(14) . . ?
O(22) Re(1) O(171) 83.92(13) . . ?
N(11) Re(1) O(171) 73.24(15) . . ?
O(22) Re(1) Re(5B) 94.50(9) . . ?
N(11) Re(1) Re(5B) 84.63(11) . . ?
O(171) Re(1) Re(5B) 157.77(10) . . ?
O(22) Re(1) P(3) 165.82(9) . . ?
N(11) Re(1) P(3) 88.35(11) . . ?
O(171) Re(1) P(3) 84.97(9) . . ?
Re(5B) Re(1) P(3) 92.45(3) . . ?
O(22) Re(1) P(1) 91.09(10) . . ?
N(11) Re(1) P(1) 167.96(11) . . ?
O(171) Re(1) P(1) 97.90(10) . . ?
Re(5B) Re(1) P(1) 104.31(3) . . ?
P(3) Re(1) P(1) 99.15(4) . . ?
O(12) Re(5B) N(21) 78.96(13) . . ?
O(12) Re(5B) O(271) 83.55(13) . . ?
N(21) Re(5B) O(271) 73.82(14) . . ?
O(12) Re(5B) Re(1) 94.07(9) . . ?
N(21) Re(5B) Re(1) 83.98(11) . . ?
O(271) Re(5B) Re(1) 157.73(8) . . ?
O(12) Re(5B) P(2) 165.74(10) . . ?
N(21) Re(5B) P(2) 89.20(10) . . ?
O(271) Re(5B) P(2) 85.54(9) . . ?
Re(1) Re(5B) P(2) 92.54(3) . . ?
O(12) Re(5B) P(4) 90.54(9) . . ?
N(21) Re(5B) P(4) 167.09(11) . . ?
O(271) Re(5B) P(4) 97.72(9) . . ?
Re(1) Re(5B) P(4) 104.45(3) . . ?
P(2) Re(5B) P(4) 100.02(4) . . ?
C(111) P(1) C(1B) 105.4(2) . . ?
C(111) P(1) C(121) 100.1(2) . . ?
C(1B) P(1) C(121) 102.6(2) . . ?
C(111) P(1) Re(1) 116.89(17) . . ?
C(1B) P(1) Re(1) 107.29(16) . . ?
C(121) P(1) Re(1) 122.61(16) . . ?
C(211) P(2) C(1B) 101.1(2) . . ?
C(211) P(2) C(221) 98.3(2) . . ?
C(1B) P(2) C(221) 106.8(2) . . ?
C(211) P(2) Re(5B) 122.84(17) . . ?
C(1B) P(2) Re(5B) 113.78(16) . . ?
C(221) P(2) Re(5B) 112.00(16) . . ?
C(311) P(3) C(2B) 101.3(2) . . ?
C(311) P(3) C(321) 99.1(2) . . ?
C(2B) P(3) C(321) 106.3(2) . . ?
C(311) P(3) Re(1) 122.58(16) . . ?
C(2B) P(3) Re(1) 114.61(17) . . ?
C(321) P(3) Re(1) 110.88(16) . . ?
C(421) P(4) C(2B) 104.1(2) . . ?
C(421) P(4) C(411) 100.3(2) . . ?
C(2B) P(4) C(411) 103.4(2) . . ?
C(421) P(4) Re(5B) 116.84(18) . . ?
C(2B) P(4) Re(5B) 107.41(16) . . ?
C(411) P(4) Re(5B) 122.67(17) . . ?
C(12) O(12) Re(5B) 115.7(3) . . ?
C(22) O(22) Re(1) 114.6(3) . . ?
C(17) O(171) Re(1) 117.7(3) . . ?
C(27) O(271) Re(5B) 118.0(3) . . ?
C(12) N(11) C(16) 119.8(4) . . ?
C(12) N(11) Re(1) 122.3(3) . . ?
C(16) N(11) Re(1) 117.8(4) . . ?
C(22) N(21) C(26) 120.5(4) . . ?
C(22) N(21) Re(5B) 122.9(3) . . ?
C(26) N(21) Re(5B) 115.5(3) . . ?
O(12) C(12) N(11) 120.2(4) . . ?
O(12) C(12) C(13) 120.2(5) . . ?
N(11) C(12) C(13) 119.6(5) . . ?
C(14) C(13) C(12) 118.8(6) . . ?
C(13) C(14) C(15) 121.1(6) . . ?
C(16) C(15) C(14) 118.0(6) . . ?
N(11) C(16) C(15) 122.7(6) . . ?
N(11) C(16) C(17) 113.2(4) . . ?
C(15) C(16) C(17) 124.0(5) . . ?
O(172) C(17) O(171) 122.8(6) . . ?
O(172) C(17) C(16) 120.8(5) . . ?
O(171) C(17) C(16) 116.4(4) . . ?
P(1) C(1B) P(2) 112.9(3) . . ?
O(22) C(22) N(21) 119.0(4) . . ?
O(22) C(22) C(23) 122.0(5) . . ?
N(21) C(22) C(23) 119.0(5) . . ?
C(24) C(23) C(22) 120.4(5) . . ?
C(23) C(24) C(25) 118.9(5) . . ?
C(26) C(25) C(24) 118.8(5) . . ?
C(25) C(26) N(21) 122.2(5) . . ?
C(25) C(26) C(27) 123.3(5) . . ?
N(21) C(26) C(27) 114.4(4) . . ?
O(272) C(27) O(271) 125.3(5) . . ?
O(272) C(27) C(26) 119.8(5) . . ?
O(271) C(27) C(26) 114.8(4) . . ?
P(4) C(2B) P(3) 112.9(3) . . ?
C(116) C(111) C(112) 119.0(5) . . ?
C(116) C(111) P(1) 122.1(4) . . ?
C(112) C(111) P(1) 118.9(4) . . ?
C(113) C(112) C(111) 119.3(5) . . ?
C(114) C(113) C(112) 121.1(5) . . ?
C(113) C(114) C(115) 119.2(5) . . ?
C(116) C(115) C(114) 121.2(5) . . ?
C(115) C(116) C(111) 120.2(5) . . ?
C(126) C(121) C(122) 118.4(5) . . ?
C(126) C(121) P(1) 121.0(4) . . ?
C(122) C(121) P(1) 120.5(4) . . ?
C(123) C(122) C(121) 120.0(5) . . ?
C(124) C(123) C(122) 120.7(5) . . ?
C(123) C(124) C(125) 120.1(5) . . ?
C(124) C(125) C(126) 120.3(5) . . ?
C(125) C(126) C(121) 120.5(5) . . ?
C(216) C(211) C(212) 119.2(5) . . ?
C(216) C(211) P(2) 120.4(4) . . ?
C(212) C(211) P(2) 120.2(4) . . ?
C(213) C(212) C(211) 121.2(5) . . ?
C(212) C(213) C(214) 119.2(5) . . ?
C(215) C(214) C(213) 119.6(5) . . ?
C(214) C(215) C(216) 121.1(5) . . ?
C(211) C(216) C(215) 119.7(5) . . ?
C(222) C(221) C(226) 119.2(5) . . ?
C(222) C(221) P(2) 123.6(4) . . ?
C(226) C(221) P(2) 117.2(4) . . ?
C(221) C(222) C(223) 119.9(5) . . ?
C(224) C(223) C(222) 121.2(6) . . ?
C(223) C(224) C(225) 118.9(5) . . ?
C(226) C(225) C(224) 120.2(6) . . ?
C(225) C(226) C(221) 120.5(5) . . ?
C(316) C(311) C(312) 119.6(5) . . ?
C(316) C(311) P(3) 120.2(4) . . ?
C(312) C(311) P(3) 120.1(4) . . ?
C(313) C(312) C(311) 120.3(5) . . ?
C(314) C(313) C(312) 120.1(5) . . ?
C(313) C(314) C(315) 119.6(5) . . ?
C(316) C(315) C(314) 121.0(5) . . ?
C(315) C(316) C(311) 119.4(5) . . ?
C(326) C(321) C(322) 118.8(5) . . ?
C(326) C(321) P(3) 118.7(4) . . ?
C(322) C(321) P(3) 122.3(4) . . ?
C(323) C(322) C(321) 120.2(5) . . ?
C(324) C(323) C(322) 120.5(5) . . ?
C(325) C(324) C(323) 119.7(5) . . ?
C(324) C(325) C(326) 120.9(5) . . ?
C(325) C(326) C(321) 119.9(5) . . ?
C(412) C(411) C(416) 118.8(5) . . ?
C(412) C(411) P(4) 121.7(4) . . ?
C(416) C(411) P(4) 119.3(4) . . ?
C(411) C(412) C(413) 120.8(6) . . ?
C(414) C(413) C(412) 119.8(6) . . ?
C(415) C(414) C(413) 119.7(5) . . ?
C(414) C(415) C(416) 120.5(6) . . ?
C(415) C(416) C(411) 120.4(5) . . ?
C(422) C(421) C(426) 118.9(5) . . ?
C(422) C(421) P(4) 121.4(4) . . ?
C(426) C(421) P(4) 119.7(4) . . ?
C(423) C(422) C(421) 119.5(5) . . ?
C(422) C(423) C(424) 120.7(6) . . ?
C(425) C(424) C(423) 119.9(5) . . ?
C(424) C(425) C(426) 120.8(5) . . ?
C(425) C(426) C(421) 120.1(5) . . ?

loop_
_geom_bond_atom_site_label_1
_geom_bond_atom_site_label_2
_geom_bond_distance
_geom_bond_site_symmetry_2
_geom_bond_publ_flag
Re(1) O(22) 2.118(3) . ?
Re(1) N(11) 2.165(4) . ?
Re(1) O(171) 2.213(3) . ?
Re(1) Re(5B) 2.3139(3) . ?
Re(1) P(3) 2.3867(12) . ?
Re(1) P(1) 2.4059(13) . ?
Re(5B) O(12) 2.109(3) . ?
Re(5B) N(21) 2.171(4) . ?
Re(5B) O(271) 2.176(3) . ?
Re(5B) P(2) 2.3892(12) . ?
Re(5B) P(4) 2.4114(12) . ?
P(1) C(111) 1.829(5) . ?
P(1) C(1B) 1.838(5) . ?
P(1) C(121) 1.846(5) . ?
P(2) C(211) 1.839(5) . ?
P(2) C(1B) 1.843(5) . ?
P(2) C(221) 1.844(5) . ?
P(3) C(311) 1.842(5) . ?
P(3) C(2B) 1.843(5) . ?
P(3) C(321) 1.846(5) . ?
P(4) C(421) 1.831(5) . ?
P(4) C(2B) 1.833(5) . ?
P(4) C(411) 1.842(5) . ?
O(12) C(12) 1.292(6) . ?
O(22) C(22) 1.298(6) . ?
O(171) C(17) 1.271(7) . ?
O(172) C(17) 1.258(6) . ?
O(271) C(27) 1.298(6) . ?
O(272) C(27) 1.225(6) . ?
N(11) C(12) 1.348(6) . ?
N(11) C(16) 1.359(6) . ?
N(21) C(22) 1.355(6) . ?
N(21) C(26) 1.361(6) . ?
C(12) C(13) 1.436(7) . ?
C(13) C(14) 1.355(8) . ?
C(14) C(15) 1.394(9) . ?
C(15) C(16) 1.366(8) . ?
C(16) C(17) 1.508(8) . ?
C(22) C(23) 1.411(7) . ?
C(23) C(24) 1.378(7) . ?
C(24) C(25) 1.409(7) . ?
C(25) C(26) 1.358(7) . ?
C(26) C(27) 1.501(7) . ?
C(111) C(116) 1.403(7) . ?
C(111) C(112) 1.406(7) . ?
C(112) C(113) 1.396(7) . ?
C(113) C(114) 1.379(8) . ?
C(114) C(115) 1.385(8) . ?
C(115) C(116) 1.374(7) . ?
C(121) C(126) 1.399(7) . ?
C(121) C(122) 1.402(7) . ?
C(122) C(123) 1.398(7) . ?
C(123) C(124) 1.362(7) . ?
C(124) C(125) 1.386(8) . ?
C(125) C(126) 1.387(7) . ?
C(211) C(216) 1.378(7) . ?
C(211) C(212) 1.400(7) . ?
C(212) C(213) 1.388(7) . ?
C(213) C(214) 1.398(8) . ?
C(214) C(215) 1.375(8) . ?
C(215) C(216) 1.402(7) . ?
C(221) C(222) 1.378(7) . ?
C(221) C(226) 1.395(7) . ?
C(222) C(223) 1.394(7) . ?
C(223) C(224) 1.373(8) . ?
C(224) C(225) 1.395(8) . ?
C(225) C(226) 1.383(7) . ?
C(311) C(316) 1.395(7) . ?
C(311) C(312) 1.395(7) . ?
C(312) C(313) 1.391(8) . ?
C(313) C(314) 1.379(7) . ?
C(314) C(315) 1.390(7) . ?
C(315) C(316) 1.386(7) . ?
C(321) C(326) 1.399(7) . ?
C(321) C(322) 1.399(7) . ?
C(322) C(323) 1.385(7) . ?
C(323) C(324) 1.381(7) . ?
C(324) C(325) 1.374(8) . ?
C(325) C(326) 1.386(7) . ?
C(411) C(412) 1.381(7) . ?
C(411) C(416) 1.394(7) . ?
C(412) C(413) 1.394(8) . ?
C(413) C(414) 1.385(9) . ?
C(414) C(415) 1.377(9) . ?
C(415) C(416) 1.384(7) . ?
C(421) C(422) 1.402(7) . ?
C(421) C(426) 1.417(7) . ?
C(422) C(423) 1.396(7) . ?
C(423) C(424) 1.401(8) . ?
C(424) C(425) 1.365(8) . ?
C(425) C(426) 1.391(7) . ?

loop_
_geom_torsion_atom_site_label_1
_geom_torsion_atom_site_label_2
_geom_torsion_atom_site_label_3
_geom_torsion_atom_site_label_4
_geom_torsion
_geom_torsion_site_symmetry_1
_geom_torsion_site_symmetry_2
_geom_torsion_site_symmetry_3
_geom_torsion_site_symmetry_4
_geom_torsion_publ_flag
O(22) Re(1) Re(5B) O(12) 88.82(12) . . . . ?
N(11) Re(1) Re(5B) O(12) 9.29(13) . . . . ?
O(171) Re(1) Re(5B) O(12) 3.9(3) . . . . ?
P(3) Re(1) Re(5B) O(12) -78.82(9) . . . . ?
P(1) Re(1) Re(5B) O(12) -178.91(9) . . . . ?
O(22) Re(1) Re(5B) N(21) 10.38(13) . . . . ?
N(11) Re(1) Re(5B) N(21) -69.15(15) . . . . ?
O(171) Re(1) Re(5B) N(21) -74.6(3) . . . . ?
P(3) Re(1) Re(5B) N(21) -157.25(10) . . . . ?
P(1) Re(1) Re(5B) N(21) 102.66(10) . . . . ?
O(22) Re(1) Re(5B) O(271) 5.9(2) . . . . ?
N(11) Re(1) Re(5B) O(271) -73.6(3) . . . . ?
O(171) Re(1) Re(5B) O(271) -79.1(3) . . . . ?
P(3) Re(1) Re(5B) O(271) -161.7(2) . . . . ?
P(1) Re(1) Re(5B) O(271) 98.2(2) . . . . ?
O(22) Re(1) Re(5B) P(2) -78.55(9) . . . . ?
N(11) Re(1) Re(5B) P(2) -158.07(11) . . . . ?
O(171) Re(1) Re(5B) P(2) -163.5(2) . . . . ?
P(3) Re(1) Re(5B) P(2) 113.82(4) . . . . ?
P(1) Re(1) Re(5B) P(2) 13.73(4) . . . . ?
O(22) Re(1) Re(5B) P(4) -179.57(9) . . . . ?
N(11) Re(1) Re(5B) P(4) 100.90(11) . . . . ?
O(171) Re(1) Re(5B) P(4) 95.5(2) . . . . ?
P(3) Re(1) Re(5B) P(4) 12.80(4) . . . . ?
P(1) Re(1) Re(5B) P(4) -87.29(4) . . . . ?
O(22) Re(1) P(1) C(111) -22.4(2) . . . . ?
N(11) Re(1) P(1) C(111) 19.8(6) . . . . ?
O(171) Re(1) P(1) C(111) 61.6(2) . . . . ?
Re(5B) Re(1) P(1) C(111) -117.35(18) . . . . ?
P(3) Re(1) P(1) C(111) 147.73(19) . . . . ?
O(22) Re(1) P(1) C(1B) 95.62(19) . . . . ?
N(11) Re(1) P(1) C(1B) 137.8(6) . . . . ?
O(171) Re(1) P(1) C(1B) 179.63(19) . . . . ?
Re(5B) Re(1) P(1) C(1B) 0.69(17) . . . . ?
P(3) Re(1) P(1) C(1B) -94.22(17) . . . . ?
O(22) Re(1) P(1) C(121) -146.3(2) . . . . ?
N(11) Re(1) P(1) C(121) -104.1(6) . . . . ?
O(171) Re(1) P(1) C(121) -62.2(2) . . . . ?
Re(5B) Re(1) P(1) C(121) 118.81(19) . . . . ?
P(3) Re(1) P(1) C(121) 23.89(19) . . . . ?
O(12) Re(5B) P(2) C(211) 91.6(4) . . . . ?
N(21) Re(5B) P(2) C(211) 125.3(2) . . . . ?
O(271) Re(5B) P(2) C(211) 51.4(2) . . . . ?
Re(1) Re(5B) P(2) C(211) -150.8(2) . . . . ?
P(4) Re(5B) P(2) C(211) -45.6(2) . . . . ?
O(12) Re(5B) P(2) C(1B) -146.0(4) . . . . ?
N(21) Re(5B) P(2) C(1B) -112.4(2) . . . . ?
O(271) Re(5B) P(2) C(1B) 173.81(19) . . . . ?
Re(1) Re(5B) P(2) C(1B) -28.42(18) . . . . ?
P(4) Re(5B) P(2) C(1B) 76.74(18) . . . . ?
O(12) Re(5B) P(2) C(221) -24.8(4) . . . . ?
N(21) Re(5B) P(2) C(221) 8.8(2) . . . . ?
O(271) Re(5B) P(2) C(221) -64.99(19) . . . . ?
Re(1) Re(5B) P(2) C(221) 92.78(17) . . . . ?
P(4) Re(5B) P(2) C(221) -162.06(18) . . . . ?
O(22) Re(1) P(3) C(311) 90.6(4) . . . . ?
N(11) Re(1) P(3) C(311) 125.4(2) . . . . ?
O(171) Re(1) P(3) C(311) 52.1(2) . . . . ?
Re(5B) Re(1) P(3) C(311) -150.04(18) . . . . ?
P(1) Re(1) P(3) C(311) -45.13(19) . . . . ?
O(22) Re(1) P(3) C(2B) -146.2(4) . . . . ?
N(11) Re(1) P(3) C(2B) -111.4(2) . . . . ?
O(171) Re(1) P(3) C(2B) 175.3(2) . . . . ?
Re(5B) Re(1) P(3) C(2B) -26.82(18) . . . . ?
P(1) Re(1) P(3) C(2B) 78.09(18) . . . . ?
O(22) Re(1) P(3) C(321) -25.8(4) . . . . ?
N(11) Re(1) P(3) C(321) 9.0(2) . . . . ?
O(171) Re(1) P(3) C(321) -64.4(2) . . . . ?
Re(5B) Re(1) P(3) C(321) 93.52(18) . . . . ?
P(1) Re(1) P(3) C(321) -161.57(18) . . . . ?
O(12) Re(5B) P(4) C(421) -21.2(2) . . . . ?
N(21) Re(5B) P(4) C(421) 14.2(5) . . . . ?
O(271) Re(5B) P(4) C(421) 62.4(2) . . . . ?
Re(1) Re(5B) P(4) C(421) -115.54(18) . . . . ?
P(2) Re(5B) P(4) C(421) 149.18(19) . . . . ?
O(12) Re(5B) P(4) C(2B) 95.2(2) . . . . ?
N(21) Re(5B) P(4) C(2B) 130.6(5) . . . . ?
O(271) Re(5B) P(4) C(2B) 178.74(19) . . . . ?
Re(1) Re(5B) P(4) C(2B) 0.82(17) . . . . ?
P(2) Re(5B) P(4) C(2B) -94.45(17) . . . . ?
O(12) Re(5B) P(4) C(411) -145.5(2) . . . . ?
N(21) Re(5B) P(4) C(411) -110.1(5) . . . . ?
O(271) Re(5B) P(4) C(411) -61.9(2) . . . . ?
Re(1) Re(5B) P(4) C(411) 120.2(2) . . . . ?
P(2) Re(5B) P(4) C(411) 24.9(2) . . . . ?
N(21) Re(5B) O(12) C(12) 64.7(3) . . . . ?
O(271) Re(5B) O(12) C(12) 139.5(3) . . . . ?
Re(1) Re(5B) O(12) C(12) -18.3(3) . . . . ?
P(2) Re(5B) O(12) C(12) 99.1(5) . . . . ?
P(4) Re(5B) O(12) C(12) -122.8(3) . . . . ?
N(11) Re(1) O(22) C(22) 61.2(3) . . . . ?
O(171) Re(1) O(22) C(22) 135.2(3) . . . . ?
Re(5B) Re(1) O(22) C(22) -22.5(3) . . . . ?
P(3) Re(1) O(22) C(22) 96.6(5) . . . . ?
P(1) Re(1) O(22) C(22) -126.9(3) . . . . ?
O(22) Re(1) O(171) C(17) -70.0(4) . . . . ?
N(11) Re(1) O(171) C(17) 11.4(4) . . . . ?
Re(5B) Re(1) O(171) C(17) 17.0(5) . . . . ?
P(3) Re(1) O(171) C(17) 101.2(4) . . . . ?
P(1) Re(1) O(171) C(17) -160.3(4) . . . . ?
O(12) Re(5B) O(271) C(27) -65.2(3) . . . . ?
N(21) Re(5B) O(271) C(27) 15.2(3) . . . . ?
Re(1) Re(5B) O(271) C(27) 19.8(5) . . . . ?
P(2) Re(5B) O(271) C(27) 105.6(3) . . . . ?
P(4) Re(5B) O(271) C(27) -154.8(3) . . . . ?
O(22) Re(1) N(11) C(12) -99.7(4) . . . . ?
O(171) Re(1) N(11) C(12) 173.7(4) . . . . ?
Re(5B) Re(1) N(11) C(12) -4.1(3) . . . . ?
P(3) Re(1) N(11) C(12) 88.5(4) . . . . ?
P(1) Re(1) N(11) C(12) -142.6(4) . . . . ?
O(22) Re(1) N(11) C(16) 75.6(4) . . . . ?
O(171) Re(1) N(11) C(16) -11.0(4) . . . . ?
Re(5B) Re(1) N(11) C(16) 171.1(4) . . . . ?
P(3) Re(1) N(11) C(16) -96.3(4) . . . . ?
P(1) Re(1) N(11) C(16) 32.6(8) . . . . ?
O(12) Re(5B) N(21) C(22) -97.8(4) . . . . ?
O(271) Re(5B) N(21) C(22) 175.8(4) . . . . ?
Re(1) Re(5B) N(21) C(22) -2.4(4) . . . . ?
P(2) Re(5B) N(21) C(22) 90.2(4) . . . . ?
P(4) Re(5B) N(21) C(22) -134.0(4) . . . . ?
O(12) Re(5B) N(21) C(26) 70.0(3) . . . . ?
O(271) Re(5B) N(21) C(26) -16.4(3) . . . . ?
Re(1) Re(5B) N(21) C(26) 165.4(3) . . . . ?
P(2) Re(5B) N(21) C(26) -102.0(3) . . . . ?
P(4) Re(5B) N(21) C(26) 33.9(7) . . . . ?
Re(5B) O(12) C(12) N(11) 19.0(5) . . . . ?
Re(5B) O(12) C(12) C(13) -163.2(4) . . . . ?
C(16) N(11) C(12) O(12) 175.8(4) . . . . ?
Re(1) N(11) C(12) O(12) -9.1(6) . . . . ?
C(16) N(11) C(12) C(13) -2.1(7) . . . . ?
Re(1) N(11) C(12) C(13) 173.0(4) . . . . ?
O(12) C(12) C(13) C(14) -176.5(5) . . . . ?
N(11) C(12) C(13) C(14) 1.4(8) . . . . ?
C(12) C(13) C(14) C(15) -0.5(9) . . . . ?
C(13) C(14) C(15) C(16) 0.3(9) . . . . ?
C(12) N(11) C(16) C(15) 2.0(8) . . . . ?
Re(1) N(11) C(16) C(15) -173.4(4) . . . . ?
C(12) N(11) C(16) C(17) -174.9(4) . . . . ?
Re(1) N(11) C(16) C(17) 9.8(6) . . . . ?
C(14) C(15) C(16) N(11) -1.1(9) . . . . ?
C(14) C(15) C(16) C(17) 175.5(5) . . . . ?
Re(1) O(171) C(17) O(172) 171.9(4) . . . . ?
Re(1) O(171) C(17) C(16) -10.0(6) . . . . ?
N(11) C(16) C(17) O(172) 178.4(5) . . . . ?
C(15) C(16) C(17) O(172) 1.6(9) . . . . ?
N(11) C(16) C(17) O(171) 0.3(7) . . . . ?
C(15) C(16) C(17) O(171) -176.5(5) . . . . ?
C(111) P(1) C(1B) P(2) 104.5(3) . . . . ?
C(121) P(1) C(1B) P(2) -151.2(3) . . . . ?
Re(1) P(1) C(1B) P(2) -20.8(3) . . . . ?
C(211) P(2) C(1B) P(1) 167.5(3) . . . . ?
C(221) P(2) C(1B) P(1) -90.2(3) . . . . ?
Re(5B) P(2) C(1B) P(1) 33.9(3) . . . . ?
Re(1) O(22) C(22) N(21) 25.0(5) . . . . ?
Re(1) O(22) C(22) C(23) -153.7(4) . . . . ?
C(26) N(21) C(22) O(22) 178.3(4) . . . . ?
Re(5B) N(21) C(22) O(22) -14.5(6) . . . . ?
C(26) N(21) C(22) C(23) -3.0(7) . . . . ?
Re(5B) N(21) C(22) C(23) 164.2(3) . . . . ?
O(22) C(22) C(23) C(24) 179.1(5) . . . . ?
N(21) C(22) C(23) C(24) 0.4(8) . . . . ?
C(22) C(23) C(24) C(25) 2.7(8) . . . . ?
C(23) C(24) C(25) C(26) -3.3(8) . . . . ?
C(24) C(25) C(26) N(21) 0.8(8) . . . . ?
C(24) C(25) C(26) C(27) 178.8(5) . . . . ?
C(22) N(21) C(26) C(25) 2.4(7) . . . . ?
Re(5B) N(21) C(26) C(25) -165.7(4) . . . . ?
C(22) N(21) C(26) C(27) -175.7(4) . . . . ?
Re(5B) N(21) C(26) C(27) 16.1(5) . . . . ?
Re(5B) O(271) C(27) O(272) 172.2(4) . . . . ?
Re(5B) O(271) C(27) C(26) -11.5(5) . . . . ?
C(25) C(26) C(27) O(272) -4.9(8) . . . . ?
N(21) C(26) C(27) O(272) 173.3(4) . . . . ?
C(25) C(26) C(27) O(271) 178.7(5) . . . . ?
N(21) C(26) C(27) O(271) -3.2(6) . . . . ?
C(421) P(4) C(2B) P(3) 104.9(3) . . . . ?
C(411) P(4) C(2B) P(3) -150.7(3) . . . . ?
Re(5B) P(4) C(2B) P(3) -19.6(3) . . . . ?
C(311) P(3) C(2B) P(4) 166.1(3) . . . . ?
C(321) P(3) C(2B) P(4) -90.8(3) . . . . ?
Re(1) P(3) C(2B) P(4) 32.1(3) . . . . ?
C(1B) P(1) C(111) C(116) 37.3(5) . . . . ?
C(121) P(1) C(111) C(116) -68.9(5) . . . . ?
Re(1) P(1) C(111) C(116) 156.3(4) . . . . ?
C(1B) P(1) C(111) C(112) -145.0(4) . . . . ?
C(121) P(1) C(111) C(112) 108.7(4) . . . . ?
Re(1) P(1) C(111) C(112) -26.0(5) . . . . ?
C(116) C(111) C(112) C(113) -0.4(8) . . . . ?
P(1) C(111) C(112) C(113) -178.1(4) . . . . ?
C(111) C(112) C(113) C(114) -1.5(8) . . . . ?
C(112) C(113) C(114) C(115) 1.9(9) . . . . ?
C(113) C(114) C(115) C(116) -0.4(9) . . . . ?
C(114) C(115) C(116) C(111) -1.5(9) . . . . ?
C(112) C(111) C(116) C(115) 1.9(8) . . . . ?
P(1) C(111) C(116) C(115) 179.5(4) . . . . ?
C(111) P(1) C(121) C(126) 159.1(4) . . . . ?
C(1B) P(1) C(121) C(126) 50.6(4) . . . . ?
Re(1) P(1) C(121) C(126) -69.7(4) . . . . ?
C(111) P(1) C(121) C(122) -24.7(4) . . . . ?
C(1B) P(1) C(121) C(122) -133.1(4) . . . . ?
Re(1) P(1) C(121) C(122) 106.5(4) . . . . ?
C(126) C(121) C(122) C(123) -0.9(7) . . . . ?
P(1) C(121) C(122) C(123) -177.2(4) . . . . ?
C(121) C(122) C(123) C(124) 0.6(8) . . . . ?
C(122) C(123) C(124) C(125) 0.3(8) . . . . ?
C(123) C(124) C(125) C(126) -1.0(8) . . . . ?
C(124) C(125) C(126) C(121) 0.7(8) . . . . ?
C(122) C(121) C(126) C(125) 0.2(7) . . . . ?
P(1) C(121) C(126) C(125) 176.5(4) . . . . ?
C(1B) P(2) C(211) C(216) -151.6(4) . . . . ?
C(221) P(2) C(211) C(216) 99.4(4) . . . . ?
Re(5B) P(2) C(211) C(216) -23.6(5) . . . . ?
C(1B) P(2) C(211) C(212) 34.9(5) . . . . ?
C(221) P(2) C(211) C(212) -74.1(5) . . . . ?
Re(5B) P(2) C(211) C(212) 163.0(4) . . . . ?
C(216) C(211) C(212) C(213) 1.6(8) . . . . ?
P(2) C(211) C(212) C(213) 175.2(4) . . . . ?
C(211) C(212) C(213) C(214) -1.5(9) . . . . ?
C(212) C(213) C(214) C(215) 0.3(9) . . . . ?
C(213) C(214) C(215) C(216) 0.7(9) . . . . ?
C(212) C(211) C(216) C(215) -0.6(8) . . . . ?
P(2) C(211) C(216) C(215) -174.1(4) . . . . ?
C(214) C(215) C(216) C(211) -0.5(9) . . . . ?
C(211) P(2) C(221) C(222) 132.6(5) . . . . ?
C(1B) P(2) C(221) C(222) 28.2(5) . . . . ?
Re(5B) P(2) C(221) C(222) -96.9(4) . . . . ?
C(211) P(2) C(221) C(226) -50.7(4) . . . . ?
C(1B) P(2) C(221) C(226) -155.0(4) . . . . ?
Re(5B) P(2) C(221) C(226) 79.9(4) . . . . ?
C(226) C(221) C(222) C(223) 0.8(8) . . . . ?
P(2) C(221) C(222) C(223) 177.5(5) . . . . ?
C(221) C(222) C(223) C(224) -1.0(10) . . . . ?
C(222) C(223) C(224) C(225) 0.4(10) . . . . ?
C(223) C(224) C(225) C(226) 0.5(9) . . . . ?
C(224) C(225) C(226) C(221) -0.7(8) . . . . ?
C(222) C(221) C(226) C(225) 0.1(8) . . . . ?
P(2) C(221) C(226) C(225) -176.9(4) . . . . ?
C(2B) P(3) C(311) C(316) -151.3(4) . . . . ?
C(321) P(3) C(311) C(316) 100.0(4) . . . . ?
Re(1) P(3) C(311) C(316) -22.1(5) . . . . ?
C(2B) P(3) C(311) C(312) 32.5(5) . . . . ?
C(321) P(3) C(311) C(312) -76.3(4) . . . . ?
Re(1) P(3) C(311) C(312) 161.6(4) . . . . ?
C(316) C(311) C(312) C(313) 2.4(8) . . . . ?
P(3) C(311) C(312) C(313) 178.7(4) . . . . ?
C(311) C(312) C(313) C(314) -1.5(9) . . . . ?
C(312) C(313) C(314) C(315) -0.4(8) . . . . ?
C(313) C(314) C(315) C(316) 1.3(8) . . . . ?
C(314) C(315) C(316) C(311) -0.3(7) . . . . ?
C(312) C(311) C(316) C(315) -1.5(7) . . . . ?
P(3) C(311) C(316) C(315) -177.8(4) . . . . ?
C(311) P(3) C(321) C(326) -41.4(4) . . . . ?
C(2B) P(3) C(321) C(326) -146.1(4) . . . . ?
Re(1) P(3) C(321) C(326) 88.8(4) . . . . ?
C(311) P(3) C(321) C(322) 145.2(4) . . . . ?
C(2B) P(3) C(321) C(322) 40.5(5) . . . . ?
Re(1) P(3) C(321) C(322) -84.7(4) . . . . ?
C(326) C(321) C(322) C(323) 0.8(7) . . . . ?
P(3) C(321) C(322) C(323) 174.3(4) . . . . ?
C(321) C(322) C(323) C(324) -1.7(8) . . . . ?
C(322) C(323) C(324) C(325) 1.0(8) . . . . ?
C(323) C(324) C(325) C(326) 0.5(9) . . . . ?
C(324) C(325) C(326) C(321) -1.3(9) . . . . ?
C(322) C(321) C(326) C(325) 0.6(8) . . . . ?
P(3) C(321) C(326) C(325) -173.1(4) . . . . ?
C(421) P(4) C(411) C(412) 152.0(5) . . . . ?
C(2B) P(4) C(411) C(412) 44.7(5) . . . . ?
Re(5B) P(4) C(411) C(412) -76.5(5) . . . . ?
C(421) P(4) C(411) C(416) -31.9(5) . . . . ?
C(2B) P(4) C(411) C(416) -139.2(5) . . . . ?
Re(5B) P(4) C(411) C(416) 99.6(4) . . . . ?
C(416) C(411) C(412) C(413) 1.6(9) . . . . ?
P(4) C(411) C(412) C(413) 177.7(5) . . . . ?
C(411) C(412) C(413) C(414) -2.3(10) . . . . ?
C(412) C(413) C(414) C(415) 1.5(11) . . . . ?
C(413) C(414) C(415) C(416) 0.0(11) . . . . ?
C(414) C(415) C(416) C(411) -0.7(10) . . . . ?
C(412) C(411) C(416) C(415) -0.1(9) . . . . ?
P(4) C(411) C(416) C(415) -176.3(5) . . . . ?
C(2B) P(4) C(421) C(422) -141.2(4) . . . . ?
C(411) P(4) C(421) C(422) 112.0(4) . . . . ?
Re(5B) P(4) C(421) C(422) -23.0(5) . . . . ?
C(2B) P(4) C(421) C(426) 37.3(5) . . . . ?
C(411) P(4) C(421) C(426) -69.5(4) . . . . ?
Re(5B) P(4) C(421) C(426) 155.5(3) . . . . ?
C(426) C(421) C(422) C(423) -0.1(8) . . . . ?
P(4) C(421) C(422) C(423) 178.4(4) . . . . ?
C(421) C(422) C(423) C(424) -1.4(8) . . . . ?
C(422) C(423) C(424) C(425) 1.0(8) . . . . ?
C(423) C(424) C(425) C(426) 0.8(9) . . . . ?
C(424) C(425) C(426) C(421) -2.3(8) . . . . ?
C(422) C(421) C(426) C(425) 1.9(8) . . . . ?
P(4) C(421) C(426) C(425) -176.6(4) . . . . ?
